data_7701839
loop_
_publ_author_name
'Ding, Yazhou'
'Ma, Qiang-Qiang'
'Kang, Jiaxin'
'Zhang, Jie'
'Li, Shujun'
'Chen, Xuenian'

_publ_section_title
;
 Palladium(II) complexes supported by PBP and POCOP pincer ligands:
 comparison of structure, property and catalytic activity
;
_journal_name_full 'Dalton Transactions'
_journal_paper_doi 10.1039/C9DT03954F
_journal_year 2019
_chemical_formula_moiety 'C25 H44 B N3 P2 Pd Se'
_chemical_formula_sum 'C25 H44 B N3 P2 Pd Se'
_chemical_formula_weight 644.74
_chemical_name_systematic tBu-PBP-Pd-NCSe
_space_group_crystal_system monoclinic
_space_group_IT_number 9
_space_group_name_Hall 'C -2yc'
_space_group_name_H-M_alt 'C 1 c 1'
_atom_sites_solution_hydrogens geom
_atom_sites_solution_primary iterative
_audit_creation_date 2019-09-30
_audit_creation_method
;
Olex2 1.2
(compiled 2018.05.29 svn.r3508 for OlexSys, GUI svn.r5506)
;
_audit_update_record
;
2019-10-06 deposited with the CCDC.	2019-11-05 downloaded from the CCDC.
;
_cell_angle_alpha 90
_cell_angle_beta 100.3090(10)
_cell_angle_gamma 90
_cell_formula_units_Z 8
_cell_length_a 16.8528(2)
_cell_length_b 16.7026(2)
_cell_length_c 21.5950(2)
_cell_measurement_reflns_used 10371
_cell_measurement_temperature 149.99(10)
_cell_measurement_theta_max 71.3810
_cell_measurement_theta_min 4.0600
_cell_volume 5980.55(12)
_computing_cell_refinement 'CrysAlisPro 1.171.40.53 (Rigaku OD, 2019)'
_computing_data_collection 'CrysAlisPro 1.171.40.53 (Rigaku OD, 2019)'
_computing_data_reduction 'CrysAlisPro 1.171.40.53 (Rigaku OD, 2019)'
_computing_molecular_graphics 'Olex2 (Dolomanov et al., 2009)'
_computing_publication_material 'Olex2 (Dolomanov et al., 2009)'
_computing_structure_refinement 'ShelXL (Sheldrick, 2015)'
_computing_structure_solution 'olex2.solve (Bourhis et al., 2015)'
_diffrn_ambient_environment N~2~
_diffrn_ambient_temperature 149.99(10)
_diffrn_detector 'CCD plate'
_diffrn_detector_area_resol_mean 8.0521
_diffrn_detector_type EosS2
_diffrn_measured_fraction_theta_full 0.996
_diffrn_measured_fraction_theta_max 0.972
_diffrn_measurement_details
;
List of Runs (angles in degrees, time in seconds):

  # Type    Start    End  Width  t~exp~   \w     \q     \k     \f   Frames
#--------------------------------------------------------------------------
  1  \w   -102.00 -77.00   1.00    5.71    --  -35.62 -42.00-115.00   25
  2  \w    -53.00  -5.00   1.00    5.71    --  -35.62  42.00  36.00   48
  3  \w    -44.00 -19.00   1.00    5.71    --  -35.62 -42.00-115.00   25
  4  \w     37.00  62.00   1.00    5.71    --   35.62  42.00  36.00   25
  5  \w     96.00 176.00   1.00   22.84    --  107.12  42.00  36.00   80
  6  \w     40.00 125.00   1.00   22.84    --  107.12 -42.00-115.00   85
  7  \w   -104.00 -35.00   1.00    5.71    --  -35.62-178.00  60.00   69
  8  \w    -53.00  31.00   1.00    5.71    --  -35.62  38.00 120.00   84
  9  \w    -76.00 -37.00   1.00    5.71    --  -35.62-178.00 -60.00   39
 10  \w     58.00 107.00   1.00    5.71    --   35.62 178.00  30.00   49
 11  \w     65.00 104.00   1.00    5.71    --   35.62 178.00 -60.00   39
 12  \w    -14.00  11.00   1.00    5.71    --   35.62 -42.00-115.00   25
 13  \w    116.00 174.00   1.00   22.84    --  107.12 111.00   0.00   58
 14  \w     74.00 177.00   1.00   22.84    --  107.12  15.00 -30.00  103
 15  \w     89.00 174.00   1.00   22.84    --  107.12  61.00-180.00   85
 16  \w     48.00 107.00   1.00   22.84    --  107.12 -95.00  60.00   59
 17  \w     97.00 122.00   1.00   22.84    --  107.12 -77.00  30.00   25
 18  \w     44.00 124.00   1.00   22.84    --  107.12 -45.00  30.00   80
;
_diffrn_measurement_device 'four-circle diffractometer'
_diffrn_measurement_device_type 'SuperNova, Dual, Cu at home/near, EosS2'
_diffrn_measurement_method '\w scans'
_diffrn_orient_matrix_type 'CrysAlisPro convention (1999,Acta A55,543-557)'
_diffrn_orient_matrix_UB_11 0.0263891000
_diffrn_orient_matrix_UB_12 0.0378725000
_diffrn_orient_matrix_UB_13 0.0655122000
_diffrn_orient_matrix_UB_21 -0.0774330000
_diffrn_orient_matrix_UB_22 -0.0314432000
_diffrn_orient_matrix_UB_23 0.0202479000
_diffrn_orient_matrix_UB_31 0.0440055000
_diffrn_orient_matrix_UB_32 -0.0779731000
_diffrn_orient_matrix_UB_33 0.0236673000
_diffrn_radiation_monochromator mirror
_diffrn_radiation_probe x-ray
_diffrn_radiation_type CuK\a
_diffrn_radiation_wavelength 1.54184
_diffrn_reflns_av_R_equivalents 0.0218
_diffrn_reflns_av_unetI/netI 0.0348
_diffrn_reflns_Laue_measured_fraction_full 0.996
_diffrn_reflns_Laue_measured_fraction_max 0.972
_diffrn_reflns_limit_h_max 20
_diffrn_reflns_limit_h_min -20
_diffrn_reflns_limit_k_max 18
_diffrn_reflns_limit_k_min -20
_diffrn_reflns_limit_l_max 26
_diffrn_reflns_limit_l_min -26
_diffrn_reflns_number 13545
_diffrn_reflns_point_group_measured_fraction_full 0.761
_diffrn_reflns_point_group_measured_fraction_max 0.731
_diffrn_reflns_theta_full 67.684
_diffrn_reflns_theta_max 71.579
_diffrn_reflns_theta_min 3.756
_diffrn_source 'micro-focus sealed X-ray tube'
_diffrn_source_type 'SuperNova (Cu) X-ray Source'
_exptl_absorpt_coefficient_mu 7.531
_exptl_absorpt_correction_T_max 1.00000
_exptl_absorpt_correction_T_min 0.80210
_exptl_absorpt_correction_type multi-scan
_exptl_absorpt_process_details
;
CrysAlisPro 1.171.40.53 (Rigaku Oxford Diffraction, 2019)
Empirical absorption correction using spherical harmonics,
 implemented in SCALE3 ABSPACK scaling algorithm.
;
_exptl_crystal_colour 'clear light yellow'
_exptl_crystal_colour_lustre clear
_exptl_crystal_colour_modifier light
_exptl_crystal_colour_primary yellow
_exptl_crystal_density_diffrn 1.432
_exptl_crystal_description block
_exptl_crystal_F_000 2640
_exptl_crystal_size_max 0.15
_exptl_crystal_size_mid 0.13
_exptl_crystal_size_min 0.12
_refine_diff_density_max 1.018
_refine_diff_density_min -0.955
_refine_diff_density_rms 0.091
_refine_ls_abs_structure_details
;
 Classical Flack method preferred over Parsons because s.u. lower.
;
_refine_ls_abs_structure_Flack -0.011(7)
_refine_ls_extinction_method none
_refine_ls_goodness_of_fit_ref 1.062
_refine_ls_hydrogen_treatment constr
_refine_ls_matrix_type full
_refine_ls_number_parameters 619
_refine_ls_number_reflns 8551
_refine_ls_number_restraints 2
_refine_ls_restrained_S_all 1.062
_refine_ls_R_factor_all 0.0355
_refine_ls_R_factor_gt 0.0349
_refine_ls_shift/su_max 0.000
_refine_ls_shift/su_mean 0.000
_refine_ls_structure_factor_coef Fsqd
_refine_ls_weighting_details 'w=1/[\s^2^(Fo^2^)+(0.0655P)^2^+11.7699P] where P=(Fo^2^+2Fc^2^)/3'
_refine_ls_weighting_scheme calc
_refine_ls_wR_factor_gt 0.0971
_refine_ls_wR_factor_ref 0.0979
_reflns_Friedel_coverage 0.503
_reflns_Friedel_fraction_full 0.525
_reflns_Friedel_fraction_max 0.490
_reflns_number_gt 8407
_reflns_number_total 8551
_reflns_threshold_expression 'I > 2\s(I)'
_cod_data_source_file c9dt03954f2.cif
_cod_data_source_block dyz-20190712-1
_cod_original_sg_symbol_H-M 'C c'
_cod_database_code 7701839
_shelx_shelxl_version_number 2016/6
_chemical_oxdiff_formula 'C1 N1 P1 B1 Pd1 Se1'
_shelx_space_group_comment
;
The symmetry employed for this shelxl refinement is uniquely defined
by the following loop, which should always be used as a source of
symmetry information in preference to the above space-group names.
They are only intended as comments.
;
_shelx_estimated_absorpt_t_max 0.465
_shelx_estimated_absorpt_t_min 0.398
_diffrn_oxdiff_digest_frames
;
017f1b26d059ac722bb8d24f7aa6eeddf50002790a1
;
_reflns_odcompleteness_completeness 99.64
_reflns_odcompleteness_iscentric 1
_reflns_odcompleteness_theta 66.97
_olex2_refinement_description
;
1. Fixed Uiso
 At 1.2 times of:
  All C(H) groups, All C(H,H) groups
 At 1.5 times of:
  All C(H,H,H) groups
2.a Secondary CH2 refined with riding coordinates:
 C7(H7A,H7B), C50(H50A,H50B), C49(H49A,H49B), C8(H8A,H8B)
2.b Aromatic/amide H refined with riding coordinates:
 C31(H31), C29(H29), C3(H3), C4(H4), C6(H6), C5(H5), C28(H28), C30(H30)
2.c Idealised Me refined as rotating group:
 C36(H36A,H36B,H36C), C13(H13A,H13B,H13C), C25(H25A,H25B,H25C), C19(H19A,H19B,
 H19C), C42(H42A,H42B,H42C), C15(H15A,H15B,H15C), C23(H23A,H23B,H23C), C43(H43A,
 H43B,H43C), C21(H21A,H21B,H21C), C46(H46A,H46B,H46C), C38(H38A,H38B,H38C),
 C47(H47A,H47B,H47C), C40(H40A,H40B,H40C), C12(H12A,H12B,H12C), C48(H48A,H48B,
 H48C), C20(H20A,H20B,H20C), C16(H16A,H16B,H16C), C17(H17A,H17B,H17C), C35(H35A,
 H35B,H35C), C44(H44A,H44B,H44C), C11(H11A,H11B,H11C), C39(H39A,H39B,H39C),
 C24(H24A,H24B,H24C), C34(H34A,H34B,H34C)
;
_olex2_submission_special_instructions 'No special instructions were received'
_oxdiff_exptl_absorpt_empirical_details
;
Empirical correction (ABSPACK) includes:
- Absorption correction using spherical harmonics
- Frame scaling
;
_oxdiff_exptl_absorpt_empirical_full_max 1.470
_oxdiff_exptl_absorpt_empirical_full_min 0.668

loop_
_space_group_symop_operation_xyz
'x, y, z'
'x, -y, z+1/2'
'x+1/2, y+1/2, z'
'x+1/2, -y+1/2, z+1/2'

loop_
_atom_site_label
_atom_site_type_symbol
_atom_site_fract_x
_atom_site_fract_y
_atom_site_fract_z
_atom_site_U_iso_or_equiv
_atom_site_adp_type
_atom_site_occupancy
_atom_site_site_symmetry_order
_atom_site_calc_flag
_atom_site_refinement_flags_posn
Pd1 Pd 0.47097(3) 0.48965(3) 0.48987(2) 0.01831(11) Uani 1 1 d .
Pd2 Pd 0.49474(2) 0.96570(3) 0.51020(2) 0.01987(12) Uani 1 1 d .
Se1 Se 0.57374(6) 0.32158(6) 0.32593(4) 0.0420(2) Uani 1 1 d .
Se2 Se 0.37032(6) 1.10416(7) 0.67755(4) 0.0457(3) Uani 1 1 d .
P4 P 0.60210(9) 0.91311(10) 0.58261(7) 0.0174(3) Uani 1 1 d .
P2 P 0.52239(10) 0.43745(10) 0.58909(7) 0.0188(3) Uani 1 1 d .
P1 P 0.39966(10) 0.58041(9) 0.41865(7) 0.0173(3) Uani 1 1 d .
P3 P 0.42113(10) 0.99478(10) 0.41034(8) 0.0201(3) Uani 1 1 d .
N1 N 0.3801(3) 0.6351(3) 0.5292(3) 0.0211(11) Uani 1 1 d .
N4 N 0.5314(3) 0.8927(3) 0.3885(3) 0.0176(11) Uani 1 1 d .
N5 N 0.6284(3) 0.8622(3) 0.4726(2) 0.0187(11) Uani 1 1 d .
N2 N 0.4296(4) 0.5557(4) 0.6122(3) 0.0204(11) Uani 1 1 d .
N3 N 0.5197(4) 0.4110(4) 0.4278(3) 0.0318(15) Uani 1 1 d .
B2 B 0.5533(4) 0.9031(5) 0.4546(4) 0.0201(15) Uani 1 1 d .
N6 N 0.4334(4) 1.0335(5) 0.5719(3) 0.0372(17) Uani 1 1 d .
C18 C 0.3005(5) 0.5386(4) 0.3778(3) 0.0254(15) Uani 1 1 d .
C37 C 0.3096(5) 0.9743(5) 0.3988(4) 0.0284(16) Uani 1 1 d .
C7 C 0.3697(4) 0.6656(4) 0.4650(3) 0.0220(13) Uani 1 1 d .
H7A H 0.403948 0.711740 0.462640 0.026 Uiso 1 1 calc R
H7B H 0.314008 0.680719 0.449898 0.026 Uiso 1 1 calc R
C1 C 0.3593(4) 0.6703(4) 0.5820(3) 0.0187(12) Uani 1 1 d .
C27 C 0.6524(4) 0.8314(4) 0.4190(3) 0.0175(12) Uani 1 1 d .
C2 C 0.3908(4) 0.6208(4) 0.6347(3) 0.0180(12) Uani 1 1 d .
C31 C 0.5985(4) 0.8269(4) 0.3060(3) 0.0201(13) Uani 1 1 d .
H31 H 0.558334 0.838595 0.271724 0.024 Uiso 1 1 calc R
C33 C 0.4472(5) 1.0962(4) 0.3829(4) 0.0277(15) Uani 1 1 d .
C50 C 0.6740(4) 0.8672(4) 0.5359(3) 0.0194(12) Uani 1 1 d .
H50A H 0.721358 0.900638 0.537235 0.023 Uiso 1 1 calc R
H50B H 0.690914 0.814495 0.551909 0.023 Uiso 1 1 calc R
C26 C 0.5919(4) 0.8504(4) 0.3666(3) 0.0184(12) Uani 1 1 d .
C36 C 0.4041(5) 1.1184(5) 0.3166(4) 0.0336(17) Uani 1 1 d .
H36A H 0.413321 1.077483 0.287490 0.050 Uiso 1 1 calc GR
H36B H 0.424599 1.168542 0.304385 0.050 Uiso 1 1 calc GR
H36C H 0.347207 1.123252 0.316204 0.050 Uiso 1 1 calc GR
C29 C 0.7276(4) 0.7661(4) 0.3501(3) 0.0262(14) Uani 1 1 d .
H29 H 0.773172 0.737973 0.343850 0.031 Uiso 1 1 calc R
C3 C 0.3812(4) 0.6412(4) 0.6947(3) 0.0244(14) Uani 1 1 d .
H3 H 0.402343 0.609418 0.729104 0.029 Uiso 1 1 calc R
C4 C 0.3387(4) 0.7113(5) 0.7021(3) 0.0267(15) Uani 1 1 d .
H4 H 0.331506 0.726497 0.742139 0.032 Uiso 1 1 calc R
C6 C 0.3175(4) 0.7395(4) 0.5899(3) 0.0247(14) Uani 1 1 d .
H6 H 0.297170 0.772134 0.555831 0.030 Uiso 1 1 calc R
C14 C 0.5014(5) 0.3284(4) 0.5990(3) 0.0257(14) Uani 1 1 d .
C5 C 0.3069(4) 0.7589(5) 0.6505(4) 0.0288(15) Uani 1 1 d .
H5 H 0.277882 0.804671 0.656770 0.035 Uiso 1 1 calc R
C13 C 0.6669(5) 0.4352(6) 0.6812(4) 0.0348(17) Uani 1 1 d .
H13A H 0.634202 0.452071 0.710965 0.052 Uiso 1 1 calc GR
H13B H 0.720467 0.456078 0.693462 0.052 Uiso 1 1 calc GR
H13C H 0.668892 0.377790 0.680317 0.052 Uiso 1 1 calc GR
C28 C 0.7201(4) 0.7886(4) 0.4113(3) 0.0210(13) Uani 1 1 d .
H28 H 0.759499 0.775132 0.445615 0.025 Uiso 1 1 calc R
C25 C 0.4239(5) 0.7058(5) 0.3335(4) 0.0327(17) Uani 1 1 d .
H25A H 0.374122 0.693371 0.305926 0.049 Uiso 1 1 calc GR
H25B H 0.460672 0.729576 0.309666 0.049 Uiso 1 1 calc GR
H25C H 0.413645 0.742662 0.365257 0.049 Uiso 1 1 calc GR
C22 C 0.4610(4) 0.6285(4) 0.3650(3) 0.0241(14) Uani 1 1 d .
C9 C 0.5417(4) 0.3758(4) 0.3897(4) 0.0259(15) Uani 1 1 d .
C45 C 0.5729(4) 0.8273(4) 0.6297(3) 0.0235(14) Uani 1 1 d .
C49 C 0.4573(4) 0.9258(4) 0.3527(3) 0.0208(13) Uani 1 1 d .
H49A H 0.418152 0.883945 0.339005 0.025 Uiso 1 1 calc R
H49B H 0.467732 0.954917 0.316087 0.025 Uiso 1 1 calc R
C19 C 0.2513(5) 0.5973(5) 0.3316(3) 0.0313(16) Uani 1 1 d .
H19A H 0.243905 0.646275 0.353099 0.047 Uiso 1 1 calc GR
H19B H 0.199660 0.574177 0.315199 0.047 Uiso 1 1 calc GR
H19C H 0.279518 0.608074 0.297664 0.047 Uiso 1 1 calc GR
C30 C 0.6687(5) 0.7847(4) 0.2989(3) 0.0245(13) Uani 1 1 d .
H30 H 0.675608 0.768978 0.258865 0.029 Uiso 1 1 calc R
C42 C 0.6700(5) 1.0619(5) 0.5871(4) 0.0334(17) Uani 1 1 d .
H42A H 0.691605 1.044203 0.551195 0.050 Uiso 1 1 calc GR
H42B H 0.704652 1.102198 0.609209 0.050 Uiso 1 1 calc GR
H42C H 0.617170 1.083896 0.573373 0.050 Uiso 1 1 calc GR
C32 C 0.4079(4) 1.0600(5) 0.6121(3) 0.0285(16) Uani 1 1 d .
C15 C 0.4146(5) 0.3159(5) 0.5639(4) 0.0337(16) Uani 1 1 d .
H15A H 0.378749 0.350053 0.581614 0.051 Uiso 1 1 calc GR
H15B H 0.399319 0.261013 0.567821 0.051 Uiso 1 1 calc GR
H15C H 0.411603 0.328727 0.520160 0.051 Uiso 1 1 calc GR
B1 B 0.4247(4) 0.5638(4) 0.5458(3) 0.0165(13) Uani 1 1 d .
C23 C 0.4746(5) 0.5695(5) 0.3132(4) 0.0349(18) Uani 1 1 d .
H23A H 0.490583 0.518398 0.331722 0.052 Uiso 1 1 calc GR
H23B H 0.516134 0.589617 0.292270 0.052 Uiso 1 1 calc GR
H23C H 0.425439 0.563518 0.283250 0.052 Uiso 1 1 calc GR
C41 C 0.6647(5) 0.9905(5) 0.6311(4) 0.0238(15) Uani 1 1 d .
C43 C 0.6236(5) 1.0189(5) 0.6854(4) 0.0328(17) Uani 1 1 d .
H43A H 0.570064 1.037351 0.668705 0.049 Uiso 1 1 calc GR
H43B H 0.654254 1.061852 0.707524 0.049 Uiso 1 1 calc GR
H43C H 0.620753 0.975239 0.713828 0.049 Uiso 1 1 calc GR
C21 C 0.3154(5) 0.4613(5) 0.3437(4) 0.0337(18) Uani 1 1 d .
H21A H 0.338814 0.473963 0.307470 0.051 Uiso 1 1 calc GR
H21B H 0.265220 0.433833 0.330563 0.051 Uiso 1 1 calc GR
H21C H 0.351679 0.427633 0.371623 0.051 Uiso 1 1 calc GR
C46 C 0.5404(5) 0.7615(5) 0.5811(4) 0.0318(16) Uani 1 1 d .
H46A H 0.497922 0.783321 0.550074 0.048 Uiso 1 1 calc GR
H46B H 0.519772 0.717677 0.602225 0.048 Uiso 1 1 calc GR
H46C H 0.583252 0.742921 0.560960 0.048 Uiso 1 1 calc GR
C38 C 0.3029(5) 0.8932(5) 0.4310(4) 0.0363(18) Uani 1 1 d .
H38A H 0.336696 0.854732 0.415249 0.054 Uiso 1 1 calc GR
H38B H 0.247922 0.875138 0.422215 0.054 Uiso 1 1 calc GR
H38C H 0.319861 0.898889 0.475639 0.054 Uiso 1 1 calc GR
C47 C 0.5035(5) 0.8527(6) 0.6627(4) 0.0377(18) Uani 1 1 d .
H47A H 0.523191 0.890063 0.695667 0.057 Uiso 1 1 calc GR
H47B H 0.482067 0.806473 0.680280 0.057 Uiso 1 1 calc GR
H47C H 0.461858 0.877596 0.632702 0.057 Uiso 1 1 calc GR
C40 C 0.2694(5) 0.9692(7) 0.3298(4) 0.045(2) Uani 1 1 d .
H40A H 0.276080 1.019119 0.309336 0.067 Uiso 1 1 calc GR
H40B H 0.212900 0.958320 0.327072 0.067 Uiso 1 1 calc GR
H40C H 0.293775 0.926962 0.309632 0.067 Uiso 1 1 calc GR
C12 C 0.6805(5) 0.4382(6) 0.5670(4) 0.0346(17) Uani 1 1 d .
H12A H 0.682125 0.380740 0.566809 0.052 Uiso 1 1 calc GR
H12B H 0.734323 0.458838 0.577967 0.052 Uiso 1 1 calc GR
H12C H 0.656364 0.457186 0.526026 0.052 Uiso 1 1 calc GR
C48 C 0.6417(5) 0.7918(5) 0.6778(4) 0.0355(17) Uani 1 1 d .
H48A H 0.685264 0.776826 0.656961 0.053 Uiso 1 1 calc GR
H48B H 0.622700 0.745390 0.696918 0.053 Uiso 1 1 calc GR
H48C H 0.660402 0.830918 0.709660 0.053 Uiso 1 1 calc GR
C8 C 0.4696(5) 0.4888(4) 0.6477(3) 0.0217(13) Uani 1 1 d .
H8A H 0.430797 0.453378 0.661887 0.026 Uiso 1 1 calc R
H8B H 0.507799 0.507187 0.683946 0.026 Uiso 1 1 calc R
C20 C 0.2528(5) 0.5183(5) 0.4302(4) 0.0333(17) Uani 1 1 d .
H20A H 0.285268 0.485233 0.461241 0.050 Uiso 1 1 calc GR
H20B H 0.204401 0.490186 0.412530 0.050 Uiso 1 1 calc GR
H20C H 0.239119 0.566879 0.449638 0.050 Uiso 1 1 calc GR
C16 C 0.5586(5) 0.2767(5) 0.5688(4) 0.0366(17) Uani 1 1 d .
H16A H 0.559673 0.295679 0.527048 0.055 Uiso 1 1 calc GR
H16B H 0.540344 0.222142 0.566948 0.055 Uiso 1 1 calc GR
H16C H 0.611867 0.279632 0.593582 0.055 Uiso 1 1 calc GR
C10 C 0.6302(5) 0.4667(5) 0.6156(4) 0.0277(16) Uani 1 1 d .
C17 C 0.5051(6) 0.3025(5) 0.6679(4) 0.0344(17) Uani 1 1 d .
H17A H 0.556089 0.318046 0.692388 0.052 Uiso 1 1 calc GR
H17B H 0.499303 0.245420 0.669842 0.052 Uiso 1 1 calc GR
H17C H 0.462313 0.327882 0.684560 0.052 Uiso 1 1 calc GR
C35 C 0.4316(5) 1.1600(5) 0.4306(4) 0.0383(18) Uani 1 1 d .
H35A H 0.374584 1.166837 0.428021 0.057 Uiso 1 1 calc GR
H35B H 0.455298 1.209804 0.421268 0.057 Uiso 1 1 calc GR
H35C H 0.455305 1.143084 0.472327 0.057 Uiso 1 1 calc GR
C44 C 0.7505(4) 0.9620(5) 0.6581(4) 0.0286(15) Uani 1 1 d .
H44A H 0.747930 0.913700 0.681759 0.043 Uiso 1 1 calc GR
H44B H 0.778192 1.002614 0.685121 0.043 Uiso 1 1 calc GR
H44C H 0.779063 0.951790 0.624216 0.043 Uiso 1 1 calc GR
C11 C 0.6323(5) 0.5587(5) 0.6167(5) 0.040(2) Uani 1 1 d .
H11A H 0.613940 0.578845 0.574976 0.060 Uiso 1 1 calc GR
H11B H 0.686532 0.576519 0.631591 0.060 Uiso 1 1 calc GR
H11C H 0.597806 0.578135 0.644250 0.060 Uiso 1 1 calc GR
C39 C 0.2685(5) 1.0378(6) 0.4328(5) 0.041(2) Uani 1 1 d .
H39A H 0.300046 1.047242 0.473745 0.062 Uiso 1 1 calc GR
H39B H 0.215741 1.019431 0.437126 0.062 Uiso 1 1 calc GR
H39C H 0.263722 1.086565 0.408947 0.062 Uiso 1 1 calc GR
C24 C 0.5417(5) 0.6479(6) 0.4058(4) 0.0378(18) Uani 1 1 d .
H24A H 0.533841 0.685259 0.437953 0.057 Uiso 1 1 calc GR
H24B H 0.576875 0.671044 0.380266 0.057 Uiso 1 1 calc GR
H24C H 0.565513 0.599709 0.425044 0.057 Uiso 1 1 calc GR
C34 C 0.5382(5) 1.0942(5) 0.3839(5) 0.040(2) Uani 1 1 d .
H34A H 0.565836 1.083406 0.425938 0.061 Uiso 1 1 calc GR
H34B H 0.555379 1.144997 0.370291 0.061 Uiso 1 1 calc GR
H34C H 0.550369 1.052893 0.356162 0.061 Uiso 1 1 calc GR

loop_
_atom_site_aniso_label
_atom_site_aniso_U_11
_atom_site_aniso_U_22
_atom_site_aniso_U_33
_atom_site_aniso_U_23
_atom_site_aniso_U_13
_atom_site_aniso_U_12
Pd1 0.0211(2) 0.0190(2) 0.01530(19) -0.00092(18) 0.00447(15) 0.00424(19)
Pd2 0.0157(2) 0.0283(2) 0.0158(2) -0.00161(17) 0.00344(15) 0.00483(19)
Se1 0.0457(5) 0.0448(5) 0.0407(5) -0.0176(4) 0.0215(4) -0.0031(4)
Se2 0.0362(5) 0.0696(7) 0.0357(4) -0.0197(4) 0.0186(4) -0.0064(4)
P4 0.0133(7) 0.0235(8) 0.0148(7) -0.0003(6) 0.0011(5) -0.0020(6)
P2 0.0187(8) 0.0204(8) 0.0171(7) 0.0001(6) 0.0025(6) 0.0039(6)
P1 0.0186(8) 0.0183(7) 0.0152(7) 0.0007(6) 0.0035(6) -0.0001(6)
P3 0.0170(8) 0.0249(8) 0.0189(7) 0.0022(6) 0.0045(6) 0.0048(6)
N1 0.022(3) 0.020(3) 0.021(3) -0.001(2) 0.003(2) 0.002(2)
N4 0.017(3) 0.019(3) 0.017(2) 0.001(2) 0.004(2) 0.005(2)
N5 0.017(3) 0.022(3) 0.017(2) -0.002(2) 0.003(2) 0.004(2)
N2 0.024(3) 0.022(3) 0.016(2) 0.001(2) 0.006(2) 0.004(2)
N3 0.042(4) 0.032(3) 0.022(3) -0.002(3) 0.007(3) 0.018(3)
B2 0.016(3) 0.020(3) 0.026(4) 0.003(3) 0.007(3) 0.002(3)
N6 0.034(4) 0.062(5) 0.016(3) -0.012(3) 0.006(3) 0.010(3)
C18 0.027(4) 0.026(4) 0.022(3) 0.001(3) 0.002(3) -0.006(3)
C37 0.022(4) 0.040(4) 0.024(3) 0.006(3) 0.003(3) 0.004(3)
C7 0.028(3) 0.020(3) 0.018(3) -0.002(2) 0.003(3) 0.002(3)
C1 0.013(3) 0.019(3) 0.025(3) -0.003(2) 0.005(2) -0.001(2)
C27 0.014(3) 0.021(3) 0.017(3) 0.000(2) 0.003(2) -0.002(2)
C2 0.009(3) 0.020(3) 0.023(3) -0.002(2) 0.001(2) -0.003(2)
C31 0.019(3) 0.024(3) 0.018(3) 0.000(2) 0.004(2) -0.004(3)
C33 0.026(4) 0.026(3) 0.031(4) 0.008(3) 0.007(3) 0.007(3)
C50 0.012(3) 0.027(3) 0.019(3) -0.001(2) 0.002(2) 0.001(2)
C26 0.014(3) 0.018(3) 0.023(3) 0.003(2) 0.004(2) -0.001(2)
C36 0.038(4) 0.028(4) 0.037(4) 0.009(3) 0.011(3) 0.011(3)
C29 0.024(3) 0.025(3) 0.032(3) -0.005(3) 0.013(3) 0.004(3)
C3 0.025(3) 0.027(4) 0.022(3) 0.000(3) 0.006(3) -0.001(3)
C4 0.021(3) 0.037(4) 0.025(3) -0.009(3) 0.009(3) -0.005(3)
C6 0.020(3) 0.024(3) 0.030(3) 0.001(3) 0.004(3) 0.001(3)
C14 0.033(4) 0.022(3) 0.020(3) 0.001(3) -0.002(3) 0.005(3)
C5 0.018(3) 0.031(4) 0.039(4) -0.009(3) 0.010(3) 0.003(3)
C13 0.023(4) 0.052(5) 0.028(3) -0.003(4) 0.002(3) 0.006(4)
C28 0.013(3) 0.024(3) 0.026(3) 0.002(3) 0.004(2) 0.001(2)
C25 0.042(4) 0.026(4) 0.032(4) 0.009(3) 0.012(3) -0.005(3)
C22 0.023(3) 0.026(3) 0.025(3) -0.001(3) 0.011(3) -0.006(3)
C9 0.021(3) 0.027(3) 0.029(3) 0.000(3) 0.005(3) 0.002(3)
C45 0.023(3) 0.025(3) 0.022(3) 0.002(3) 0.003(3) -0.008(3)
C49 0.017(3) 0.026(3) 0.019(3) 0.001(2) 0.002(2) 0.006(3)
C19 0.027(4) 0.040(4) 0.024(3) 0.003(3) -0.005(3) -0.004(3)
C30 0.030(4) 0.023(3) 0.022(3) -0.004(3) 0.011(3) -0.003(3)
C42 0.036(4) 0.026(4) 0.039(4) 0.003(3) 0.006(3) -0.005(3)
C32 0.019(3) 0.041(4) 0.025(4) -0.002(3) 0.005(3) 0.003(3)
C15 0.024(4) 0.033(4) 0.042(4) 0.001(3) 0.001(3) 0.000(3)
B1 0.014(3) 0.019(3) 0.018(3) -0.007(3) 0.005(3) 0.000(3)
C23 0.044(5) 0.032(4) 0.036(4) 0.001(3) 0.025(4) -0.003(3)
C41 0.024(4) 0.026(3) 0.022(3) -0.002(3) 0.006(3) -0.005(3)
C43 0.033(4) 0.038(4) 0.025(4) -0.014(3) 0.002(3) -0.004(3)
C21 0.031(4) 0.034(4) 0.032(4) -0.006(3) -0.006(3) -0.009(3)
C46 0.031(4) 0.029(4) 0.035(4) 0.000(3) 0.003(3) -0.012(3)
C38 0.024(4) 0.041(4) 0.043(4) 0.006(4) 0.003(3) -0.003(3)
C47 0.032(4) 0.046(5) 0.040(4) -0.001(4) 0.020(4) -0.010(4)
C40 0.017(4) 0.083(7) 0.032(4) 0.010(4) -0.003(3) -0.008(4)
C12 0.023(4) 0.048(5) 0.035(4) 0.001(4) 0.013(3) 0.001(3)
C48 0.034(4) 0.040(4) 0.031(4) 0.010(3) 0.002(3) -0.007(3)
C8 0.029(4) 0.023(3) 0.013(3) 0.001(2) 0.007(3) 0.005(3)
C20 0.026(4) 0.046(5) 0.028(4) 0.002(3) 0.004(3) -0.010(3)
C16 0.036(4) 0.028(4) 0.045(4) -0.006(3) 0.004(4) 0.009(3)
C10 0.025(4) 0.027(4) 0.031(4) -0.001(3) 0.004(3) 0.005(3)
C17 0.048(5) 0.026(4) 0.028(4) 0.009(3) 0.001(3) 0.001(3)
C35 0.040(5) 0.034(4) 0.041(4) -0.003(4) 0.006(4) -0.001(4)
C44 0.017(3) 0.040(4) 0.027(3) -0.005(3) -0.002(3) -0.005(3)
C11 0.024(4) 0.032(4) 0.063(6) -0.004(4) 0.002(4) -0.004(3)
C39 0.027(4) 0.049(5) 0.051(5) 0.011(4) 0.016(4) 0.013(4)
C24 0.025(4) 0.044(5) 0.045(4) 0.005(4) 0.008(3) -0.003(3)
C34 0.022(4) 0.032(4) 0.069(6) 0.003(4) 0.011(4) 0.002(3)

loop_
_atom_type_symbol
_atom_type_description
_atom_type_scat_dispersion_real
_atom_type_scat_dispersion_imag
_atom_type_scat_source
C C 0.0181 0.0091 'International Tables Vol C Tables 4.2.6.8 and 6.1.1.4'
H H 0.0000 0.0000 'International Tables Vol C Tables 4.2.6.8 and 6.1.1.4'
B B 0.0090 0.0039 'International Tables Vol C Tables 4.2.6.8 and 6.1.1.4'
N N 0.0311 0.0180 'International Tables Vol C Tables 4.2.6.8 and 6.1.1.4'
P P 0.2955 0.4335 'International Tables Vol C Tables 4.2.6.8 and 6.1.1.4'
Pd Pd 0.1215 3.9337 'International Tables Vol C Tables 4.2.6.8 and 6.1.1.4'
Se Se -0.7943 1.1372 'International Tables Vol C Tables 4.2.6.8 and 6.1.1.4'

loop_
_geom_angle_atom_site_label_1
_geom_angle_atom_site_label_2
_geom_angle_atom_site_label_3
_geom_angle
P2 Pd1 P1 155.68(6)
N3 Pd1 P2 103.00(17)
N3 Pd1 P1 101.27(17)
B1 Pd1 P2 78.2(2)
B1 Pd1 P1 77.5(2)
B1 Pd1 N3 178.8(3)
P3 Pd2 P4 155.96(6)
B2 Pd2 P4 78.3(2)
B2 Pd2 P3 77.9(2)
B2 Pd2 N6 178.8(3)
N6 Pd2 P4 100.57(19)
N6 Pd2 P3 103.17(19)
C50 P4 Pd2 106.9(2)
C45 P4 Pd2 113.8(2)
C45 P4 C50 103.8(3)
C41 P4 Pd2 114.0(3)
C41 P4 C50 103.3(3)
C41 P4 C45 113.7(3)
C14 P2 Pd1 114.9(2)
C14 P2 C8 104.1(3)
C8 P2 Pd1 107.8(2)
C10 P2 Pd1 111.4(2)
C10 P2 C14 114.3(3)
C10 P2 C8 103.1(3)
C18 P1 Pd1 112.2(2)
C7 P1 Pd1 107.4(2)
C7 P1 C18 103.4(3)
C7 P1 C22 103.8(3)
C22 P1 Pd1 114.3(2)
C22 P1 C18 114.4(3)
C37 P3 Pd2 115.9(2)
C33 P3 Pd2 111.3(3)
C33 P3 C37 114.1(3)
C33 P3 C49 102.9(3)
C49 P3 Pd2 107.6(2)
C49 P3 C37 103.7(3)
C1 N1 C7 129.1(6)
C1 N1 B1 110.3(5)
B1 N1 C7 120.2(6)
B2 N4 C49 122.1(5)
C26 N4 B2 109.3(5)
C26 N4 C49 128.6(5)
B2 N5 C50 121.5(6)
C27 N5 B2 109.1(5)
C27 N5 C50 128.6(5)
C2 N2 B1 109.2(5)
C2 N2 C8 128.0(5)
B1 N2 C8 122.8(6)
C9 N3 Pd1 171.9(6)
N4 B2 Pd2 127.3(5)
N4 B2 N5 105.8(6)
N5 B2 Pd2 126.9(5)
C32 N6 Pd2 167.8(7)
C19 C18 P1 113.6(5)
C19 C18 C20 109.1(7)
C21 C18 P1 109.3(5)
C21 C18 C19 110.1(6)
C21 C18 C20 108.7(6)
C20 C18 P1 105.9(5)
C38 C37 P3 104.6(5)
C40 C37 P3 113.4(6)
C40 C37 C38 109.7(8)
C39 C37 P3 109.8(6)
C39 C37 C38 108.6(7)
C39 C37 C40 110.4(7)
P1 C7 H7A 110.9
P1 C7 H7B 110.9
N1 C7 P1 104.2(4)
N1 C7 H7A 110.9
N1 C7 H7B 110.9
H7A C7 H7B 108.9
N1 C1 C2 107.4(6)
C6 C1 N1 131.9(6)
C6 C1 C2 120.7(6)
N5 C27 C26 107.8(5)
C28 C27 N5 131.4(6)
C28 C27 C26 120.8(6)
N2 C2 C1 107.6(6)
C3 C2 N2 131.3(6)
C3 C2 C1 121.1(6)
C26 C31 H31 121.5
C26 C31 C30 117.0(6)
C30 C31 H31 121.5
C36 C33 P3 114.6(6)
C36 C33 C35 110.5(6)
C35 C33 P3 109.7(5)
C34 C33 P3 105.5(5)
C34 C33 C36 109.0(7)
C34 C33 C35 107.3(7)
P4 C50 H50A 110.9
P4 C50 H50B 110.9
N5 C50 P4 104.3(4)
N5 C50 H50A 110.9
N5 C50 H50B 110.9
H50A C50 H50B 108.9
N4 C26 C27 108.0(6)
C31 C26 N4 130.6(6)
C31 C26 C27 121.4(6)
C33 C36 H36A 109.5
C33 C36 H36B 109.5
C33 C36 H36C 109.5
H36A C36 H36B 109.5
H36A C36 H36C 109.5
H36B C36 H36C 109.5
C28 C29 H29 119.3
C30 C29 H29 119.3
C30 C29 C28 121.4(6)
C2 C3 H3 121.2
C2 C3 C4 117.6(6)
C4 C3 H3 121.2
C3 C4 H4 119.4
C3 C4 C5 121.2(6)
C5 C4 H4 119.4
C1 C6 H6 121.1
C1 C6 C5 117.8(7)
C5 C6 H6 121.1
C15 C14 P2 105.0(5)
C15 C14 C17 108.0(7)
C16 C14 P2 110.8(6)
C16 C14 C15 109.3(6)
C16 C14 C17 109.5(6)
C17 C14 P2 114.0(5)
C4 C5 H5 119.2
C6 C5 C4 121.5(7)
C6 C5 H5 119.2
H13A C13 H13B 109.5
H13A C13 H13C 109.5
H13B C13 H13C 109.5
C10 C13 H13A 109.5
C10 C13 H13B 109.5
C10 C13 H13C 109.5
C27 C28 C29 117.9(6)
C27 C28 H28 121.0
C29 C28 H28 121.0
H25A C25 H25B 109.5
H25A C25 H25C 109.5
H25B C25 H25C 109.5
C22 C25 H25A 109.5
C22 C25 H25B 109.5
C22 C25 H25C 109.5
C25 C22 P1 114.1(5)
C23 C22 P1 110.3(5)
C23 C22 C25 108.5(6)
C24 C22 P1 105.6(5)
C24 C22 C25 109.2(6)
C24 C22 C23 109.0(7)
N3 C9 Se1 177.4(7)
C46 C45 P4 105.6(5)
C47 C45 P4 109.7(5)
C47 C45 C46 107.7(6)
C48 C45 P4 115.1(5)
C48 C45 C46 108.5(6)
C48 C45 C47 110.0(6)
P3 C49 H49A 111.1
P3 C49 H49B 111.1
N4 C49 P3 103.3(4)
N4 C49 H49A 111.1
N4 C49 H49B 111.1
H49A C49 H49B 109.1
C18 C19 H19A 109.5
C18 C19 H19B 109.5
C18 C19 H19C 109.5
H19A C19 H19B 109.5
H19A C19 H19C 109.5
H19B C19 H19C 109.5
C31 C30 H30 119.3
C29 C30 C31 121.4(6)
C29 C30 H30 119.3
H42A C42 H42B 109.5
H42A C42 H42C 109.5
H42B C42 H42C 109.5
C41 C42 H42A 109.5
C41 C42 H42B 109.5
C41 C42 H42C 109.5
N6 C32 Se2 178.0(8)
C14 C15 H15A 109.5
C14 C15 H15B 109.5
C14 C15 H15C 109.5
H15A C15 H15B 109.5
H15A C15 H15C 109.5
H15B C15 H15C 109.5
N1 B1 Pd1 128.1(5)
N1 B1 N2 105.5(5)
N2 B1 Pd1 126.4(5)
C22 C23 H23A 109.5
C22 C23 H23B 109.5
C22 C23 H23C 109.5
H23A C23 H23B 109.5
H23A C23 H23C 109.5
H23B C23 H23C 109.5
C42 C41 P4 106.2(5)
C42 C41 C43 108.5(7)
C43 C41 P4 110.8(5)
C44 C41 P4 113.4(5)
C44 C41 C42 108.6(6)
C44 C41 C43 109.2(6)
C41 C43 H43A 109.5
C41 C43 H43B 109.5
C41 C43 H43C 109.5
H43A C43 H43B 109.5
H43A C43 H43C 109.5
H43B C43 H43C 109.5
C18 C21 H21A 109.5
C18 C21 H21B 109.5
C18 C21 H21C 109.5
H21A C21 H21B 109.5
H21A C21 H21C 109.5
H21B C21 H21C 109.5
C45 C46 H46A 109.5
C45 C46 H46B 109.5
C45 C46 H46C 109.5
H46A C46 H46B 109.5
H46A C46 H46C 109.5
H46B C46 H46C 109.5
C37 C38 H38A 109.5
C37 C38 H38B 109.5
C37 C38 H38C 109.5
H38A C38 H38B 109.5
H38A C38 H38C 109.5
H38B C38 H38C 109.5
C45 C47 H47A 109.5
C45 C47 H47B 109.5
C45 C47 H47C 109.5
H47A C47 H47B 109.5
H47A C47 H47C 109.5
H47B C47 H47C 109.5
C37 C40 H40A 109.5
C37 C40 H40B 109.5
C37 C40 H40C 109.5
H40A C40 H40B 109.5
H40A C40 H40C 109.5
H40B C40 H40C 109.5
H12A C12 H12B 109.5
H12A C12 H12C 109.5
H12B C12 H12C 109.5
C10 C12 H12A 109.5
C10 C12 H12B 109.5
C10 C12 H12C 109.5
C45 C48 H48A 109.5
C45 C48 H48B 109.5
C45 C48 H48C 109.5
H48A C48 H48B 109.5
H48A C48 H48C 109.5
H48B C48 H48C 109.5
P2 C8 H8A 111.2
P2 C8 H8B 111.2
N2 C8 P2 103.0(4)
N2 C8 H8A 111.2
N2 C8 H8B 111.2
H8A C8 H8B 109.1
C18 C20 H20A 109.5
C18 C20 H20B 109.5
C18 C20 H20C 109.5
H20A C20 H20B 109.5
H20A C20 H20C 109.5
H20B C20 H20C 109.5
C14 C16 H16A 109.5
C14 C16 H16B 109.5
C14 C16 H16C 109.5
H16A C16 H16B 109.5
H16A C16 H16C 109.5
H16B C16 H16C 109.5
C13 C10 P2 113.7(6)
C13 C10 C12 110.1(6)
C13 C10 C11 108.9(7)
C12 C10 P2 109.5(5)
C12 C10 C11 107.8(7)
C11 C10 P2 106.5(5)
C14 C17 H17A 109.5
C14 C17 H17B 109.5
C14 C17 H17C 109.5
H17A C17 H17B 109.5
H17A C17 H17C 109.5
H17B C17 H17C 109.5
C33 C35 H35A 109.5
C33 C35 H35B 109.5
C33 C35 H35C 109.5
H35A C35 H35B 109.5
H35A C35 H35C 109.5
H35B C35 H35C 109.5
C41 C44 H44A 109.5
C41 C44 H44B 109.5
C41 C44 H44C 109.5
H44A C44 H44B 109.5
H44A C44 H44C 109.5
H44B C44 H44C 109.5
C10 C11 H11A 109.5
C10 C11 H11B 109.5
C10 C11 H11C 109.5
H11A C11 H11B 109.5
H11A C11 H11C 109.5
H11B C11 H11C 109.5
C37 C39 H39A 109.5
C37 C39 H39B 109.5
C37 C39 H39C 109.5
H39A C39 H39B 109.5
H39A C39 H39C 109.5
H39B C39 H39C 109.5
C22 C24 H24A 109.5
C22 C24 H24B 109.5
C22 C24 H24C 109.5
H24A C24 H24B 109.5
H24A C24 H24C 109.5
H24B C24 H24C 109.5
C33 C34 H34A 109.5
C33 C34 H34B 109.5
C33 C34 H34C 109.5
H34A C34 H34B 109.5
H34A C34 H34C 109.5
H34B C34 H34C 109.5

loop_
_geom_bond_atom_site_label_1
_geom_bond_atom_site_label_2
_geom_bond_distance
Pd1 P2 2.3319(16)
Pd1 P1 2.3338(16)
Pd1 N3 2.143(6)
Pd1 B1 1.985(7)
Pd2 P4 2.3404(16)
Pd2 P3 2.3384(17)
Pd2 B2 1.982(8)
Pd2 N6 2.150(6)
Se1 C9 1.809(7)
Se2 C32 1.806(7)
P4 C50 1.874(6)
P4 C45 1.874(7)
P4 C41 1.867(8)
P2 C14 1.875(7)
P2 C8 1.880(7)
P2 C10 1.870(8)
P1 C18 1.879(8)
P1 C7 1.861(7)
P1 C22 1.867(7)
P3 C37 1.883(8)
P3 C33 1.872(8)
P3 C49 1.877(7)
N1 C7 1.456(8)
N1 C1 1.383(9)
N1 B1 1.420(9)
N4 B2 1.420(10)
N4 C26 1.390(9)
N4 C49 1.455(8)
N5 B2 1.430(9)
N5 C27 1.391(8)
N5 C50 1.447(8)
N2 C2 1.400(9)
N2 B1 1.427(9)
N2 C8 1.452(9)
N3 C9 1.126(10)
N6 C32 1.126(10)
C18 C19 1.531(10)
C18 C21 1.529(11)
C18 C20 1.539(10)
C37 C38 1.537(11)
C37 C40 1.525(11)
C37 C39 1.524(12)
C7 H7A 0.9700
C7 H7B 0.9700
C1 C2 1.430(9)
C1 C6 1.381(10)
C27 C26 1.417(9)
C27 C28 1.382(9)
C2 C3 1.377(9)
C31 H31 0.9300
C31 C26 1.388(9)
C31 C30 1.411(10)
C33 C36 1.533(11)
C33 C35 1.536(11)
C33 C34 1.530(10)
C50 H50A 0.9700
C50 H50B 0.9700
C36 H36A 0.9600
C36 H36B 0.9600
C36 H36C 0.9600
C29 H29 0.9300
C29 C28 1.400(10)
C29 C30 1.383(11)
C3 H3 0.9300
C3 C4 1.396(11)
C4 H4 0.9300
C4 C5 1.397(11)
C6 H6 0.9300
C6 C5 1.390(11)
C14 C15 1.536(10)
C14 C16 1.525(11)
C14 C17 1.541(9)
C5 H5 0.9300
C13 H13A 0.9600
C13 H13B 0.9600
C13 H13C 0.9600
C13 C10 1.534(11)
C28 H28 0.9300
C25 H25A 0.9600
C25 H25B 0.9600
C25 H25C 0.9600
C25 C22 1.539(10)
C22 C23 1.538(10)
C22 C24 1.518(11)
C45 C46 1.551(10)
C45 C47 1.533(10)
C45 C48 1.531(10)
C49 H49A 0.9700
C49 H49B 0.9700
C19 H19A 0.9600
C19 H19B 0.9600
C19 H19C 0.9600
C30 H30 0.9300
C42 H42A 0.9600
C42 H42B 0.9600
C42 H42C 0.9600
C42 C41 1.538(10)
C15 H15A 0.9600
C15 H15B 0.9600
C15 H15C 0.9600
C23 H23A 0.9600
C23 H23B 0.9600
C23 H23C 0.9600
C41 C43 1.539(10)
C41 C44 1.535(11)
C43 H43A 0.9600
C43 H43B 0.9600
C43 H43C 0.9600
C21 H21A 0.9600
C21 H21B 0.9600
C21 H21C 0.9600
C46 H46A 0.9600
C46 H46B 0.9600
C46 H46C 0.9600
C38 H38A 0.9600
C38 H38B 0.9600
C38 H38C 0.9600
C47 H47A 0.9600
C47 H47B 0.9600
C47 H47C 0.9600
C40 H40A 0.9600
C40 H40B 0.9600
C40 H40C 0.9600
C12 H12A 0.9600
C12 H12B 0.9600
C12 H12C 0.9600
C12 C10 1.536(10)
C48 H48A 0.9600
C48 H48B 0.9600
C48 H48C 0.9600
C8 H8A 0.9700
C8 H8B 0.9700
C20 H20A 0.9600
C20 H20B 0.9600
C20 H20C 0.9600
C16 H16A 0.9600
C16 H16B 0.9600
C16 H16C 0.9600
C10 C11 1.537(11)
C17 H17A 0.9600
C17 H17B 0.9600
C17 H17C 0.9600
C35 H35A 0.9600
C35 H35B 0.9600
C35 H35C 0.9600
C44 H44A 0.9600
C44 H44B 0.9600
C44 H44C 0.9600
C11 H11A 0.9600
C11 H11B 0.9600
C11 H11C 0.9600
C39 H39A 0.9600
C39 H39B 0.9600
C39 H39C 0.9600
C24 H24A 0.9600
C24 H24B 0.9600
C24 H24C 0.9600
C34 H34A 0.9600
C34 H34B 0.9600
C34 H34C 0.9600

loop_
_geom_torsion_atom_site_label_1
_geom_torsion_atom_site_label_2
_geom_torsion_atom_site_label_3
_geom_torsion_atom_site_label_4
_geom_torsion
Pd1 P2 C14 C15 -39.5(6)
Pd1 P2 C14 C16 78.4(5)
Pd1 P2 C14 C17 -157.6(5)
Pd1 P2 C8 N2 -13.0(5)
Pd1 P2 C10 C13 179.0(5)
Pd1 P2 C10 C12 -57.3(6)
Pd1 P2 C10 C11 59.0(6)
Pd1 P1 C18 C19 178.8(5)
Pd1 P1 C18 C21 -57.8(6)
Pd1 P1 C18 C20 59.2(6)
Pd1 P1 C7 N1 -16.2(5)
Pd1 P1 C22 C25 -161.4(5)
Pd1 P1 C22 C23 76.1(6)
Pd1 P1 C22 C24 -41.5(6)
Pd2 P4 C50 N5 -14.3(5)
Pd2 P4 C45 C46 60.6(5)
Pd2 P4 C45 C47 -55.2(5)
Pd2 P4 C45 C48 -179.7(5)
Pd2 P4 C41 C42 -37.7(6)
Pd2 P4 C41 C43 79.9(6)
Pd2 P4 C41 C44 -156.9(4)
Pd2 P3 C37 C38 -42.6(6)
Pd2 P3 C37 C40 -162.1(6)
Pd2 P3 C37 C39 73.8(6)
Pd2 P3 C33 C36 177.6(5)
Pd2 P3 C33 C35 -57.5(6)
Pd2 P3 C33 C34 57.7(6)
Pd2 P3 C49 N4 -13.5(5)
N1 C1 C2 N2 -0.6(7)
N1 C1 C2 C3 178.6(6)
N1 C1 C6 C5 -179.7(7)
N5 C27 C26 N4 0.1(7)
N5 C27 C26 C31 -179.6(6)
N5 C27 C28 C29 -179.5(7)
N2 C2 C3 C4 180.0(7)
B2 N4 C26 C27 1.5(7)
B2 N4 C26 C31 -178.9(7)
B2 N4 C49 P3 11.3(8)
B2 N5 C27 C26 -1.6(7)
B2 N5 C27 C28 179.1(7)
B2 N5 C50 P4 12.6(8)
C18 P1 C7 N1 102.6(5)
C18 P1 C22 C25 67.3(6)
C18 P1 C22 C23 -55.2(7)
C18 P1 C22 C24 -172.8(5)
C37 P3 C33 C36 -49.0(7)
C37 P3 C33 C35 75.9(6)
C37 P3 C33 C34 -168.9(6)
C37 P3 C49 N4 -136.7(5)
C7 P1 C18 C19 63.4(6)
C7 P1 C18 C21 -173.2(5)
C7 P1 C18 C20 -56.3(6)
C7 P1 C22 C25 -44.7(6)
C7 P1 C22 C23 -167.2(5)
C7 P1 C22 C24 75.2(6)
C7 N1 C1 C2 -173.2(6)
C7 N1 C1 C6 6.2(12)
C7 N1 B1 Pd1 -5.5(10)
C7 N1 B1 N2 174.6(6)
C1 N1 C7 P1 -173.1(6)
C1 N1 B1 Pd1 -179.2(5)
C1 N1 B1 N2 0.8(7)
C1 C2 C3 C4 0.9(10)
C1 C6 C5 C4 1.4(11)
C27 N5 B2 Pd2 -174.9(5)
C27 N5 B2 N4 2.5(7)
C27 N5 C50 P4 -178.8(5)
C2 N2 B1 Pd1 178.9(5)
C2 N2 B1 N1 -1.2(7)
C2 N2 C8 P2 -170.0(6)
C2 C1 C6 C5 -0.3(10)
C2 C3 C4 C5 0.1(11)
C33 P3 C37 C38 -173.8(5)
C33 P3 C37 C40 66.7(8)
C33 P3 C37 C39 -57.4(6)
C33 P3 C49 N4 104.2(5)
C50 P4 C45 C46 -55.2(5)
C50 P4 C45 C47 -171.0(5)
C50 P4 C45 C48 64.5(6)
C50 P4 C41 C42 77.9(6)
C50 P4 C41 C43 -164.5(5)
C50 P4 C41 C44 -41.3(6)
C50 N5 B2 Pd2 -4.3(10)
C50 N5 B2 N4 173.1(6)
C50 N5 C27 C26 -171.3(6)
C50 N5 C27 C28 9.3(11)
C26 N4 B2 Pd2 175.0(5)
C26 N4 B2 N5 -2.4(7)
C26 N4 C49 P3 -166.2(5)
C26 C27 C28 C29 1.2(10)
C26 C31 C30 C29 1.3(10)
C3 C4 C5 C6 -1.3(11)
C6 C1 C2 N2 179.9(6)
C6 C1 C2 C3 -0.8(10)
C14 P2 C8 N2 -135.5(5)
C14 P2 C10 C13 -48.7(6)
C14 P2 C10 C12 75.0(6)
C14 P2 C10 C11 -168.6(5)
C28 C27 C26 N4 179.5(6)
C28 C27 C26 C31 -0.1(10)
C28 C29 C30 C31 -0.2(11)
C22 P1 C18 C19 -48.9(7)
C22 P1 C18 C21 74.5(6)
C22 P1 C18 C20 -168.5(5)
C22 P1 C7 N1 -137.7(5)
C45 P4 C50 N5 106.3(5)
C45 P4 C41 C42 -170.3(5)
C45 P4 C41 C43 -52.7(6)
C45 P4 C41 C44 70.5(6)
C49 P3 C37 C38 75.1(6)
C49 P3 C37 C40 -44.5(7)
C49 P3 C37 C39 -168.5(5)
C49 P3 C33 C36 62.5(6)
C49 P3 C33 C35 -172.5(5)
C49 P3 C33 C34 -57.3(6)
C49 N4 B2 Pd2 -3.0(10)
C49 N4 B2 N5 179.6(6)
C49 N4 C26 C27 179.3(6)
C49 N4 C26 C31 -1.1(11)
C30 C31 C26 N4 179.4(6)
C30 C31 C26 C27 -1.1(10)
C30 C29 C28 C27 -1.1(10)
B1 N1 C7 P1 14.5(8)
B1 N1 C1 C2 -0.1(7)
B1 N1 C1 C6 179.3(7)
B1 N2 C2 C1 1.1(7)
B1 N2 C2 C3 -178.0(7)
B1 N2 C8 P2 10.0(8)
C41 P4 C50 N5 -134.9(5)
C41 P4 C45 C46 -166.7(5)
C41 P4 C45 C47 77.5(6)
C41 P4 C45 C48 -47.1(7)
C8 P2 C14 C15 78.2(5)
C8 P2 C14 C16 -163.9(5)
C8 P2 C14 C17 -39.9(7)
C8 P2 C10 C13 63.6(6)
C8 P2 C10 C12 -172.7(5)
C8 P2 C10 C11 -56.3(6)
C8 N2 C2 C1 -178.9(6)
C8 N2 C2 C3 2.0(12)
C8 N2 B1 Pd1 -1.1(10)
C8 N2 B1 N1 178.8(6)
C10 P2 C14 C15 -170.1(5)
C10 P2 C14 C16 -52.2(6)
C10 P2 C14 C17 71.8(7)
C10 P2 C8 N2 104.9(5)
